data_1576088
loop_
_publ_author_name
'Wang, Yangyang'
'Wang, Yike'
'Xu, Zhe'
'Chen, Kexin'
'Liu, Ying-Guo'
'Chen, Xingkuan'
'Zhou, Hongwei'
'Xu, Jianfeng'

_publ_section_title
;
 Chemo- and Atroposelective Boc Protection for Asymmetric Synthesis of
 NH2-Free Axially Chiral Biaryl Amino Phenols
;
_journal_name_full 'Chemical Science'
_journal_paper_doi 10.1039/D5SC06233K
_journal_year 2025
_chemical_formula_moiety 'C25 H23 N O4 S'
_chemical_formula_sum 'C25 H23 N O4 S'
_chemical_formula_weight 433.50
_space_group_crystal_system orthorhombic
_space_group_IT_number 19
_space_group_name_Hall 'P 2ac 2ab'
_space_group_name_H-M_alt 'P 21 21 21'
_atom_sites_solution_hydrogens mixed
_atom_sites_solution_primary iterative
_audit_creation_date 2025-03-27
_audit_creation_method
;
Olex2 1.5
(compiled 2022.04.07 svn.rca3783a0 for OlexSys, GUI svn.r6498)
;
_audit_update_record
;
2025-03-27 deposited with the CCDC.	2025-10-27 downloaded from the CCDC.
;
_cell_angle_alpha 90
_cell_angle_beta 90
_cell_angle_gamma 90
_cell_formula_units_Z 4
_cell_length_a 7.54430(10)
_cell_length_b 11.81730(10)
_cell_length_c 24.0589(3)
_cell_measurement_reflns_used 13396
_cell_measurement_temperature 293
_cell_measurement_theta_max 73.4940
_cell_measurement_theta_min 3.6240
_cell_volume 2144.93(4)
_computing_cell_refinement 'CrysAlisPro 1.171.38.43f (Rigaku OD, 2015)'
_computing_data_collection 'CrysAlisPro 1.171.38.43f (Rigaku OD, 2015)'
_computing_data_reduction 'CrysAlisPro 1.171.38.43f (Rigaku OD, 2015)'
_computing_molecular_graphics 'Olex2 1.5 (Dolomanov et al., 2009)'
_computing_publication_material 'Olex2 1.5 (Dolomanov et al., 2009)'
_computing_structure_refinement 'SHELXL 2018/3 (Sheldrick, 2015)'
_computing_structure_solution 'olex2.solve 1.5 (Bourhis et al., 2015)'
_diffrn_ambient_temperature 293
_diffrn_detector_area_resol_mean 5.2684
_diffrn_detector_type AtlasS2
_diffrn_measured_fraction_theta_full 0.999
_diffrn_measured_fraction_theta_max 0.993
_diffrn_measurement_details
;
List of Runs (angles in degrees, time in seconds):

  # Type    Start    End  Width  t~exp~   \w     \q     \k     \f   Frames
#--------------------------------------------------------------------------
  1  \w    -73.00  35.00   1.00    1.00    --  -40.73  77.00 -30.00  108
  2  \w   -115.00 -16.00   1.00    1.00    --  -40.73 -38.00-180.00   99
  3  \w     34.00 121.00   1.00    2.15    --  106.95-125.00  90.00   87
  4  \w     24.00 109.00   1.00    2.15    --  106.95 -94.00-120.00   85
  5  \w     34.00 133.00   1.00    2.15    --  106.95 -45.00-120.00   99
  6  \w     19.00 178.00   1.00    2.15    --  106.95   0.00-150.00  159
  7  \w   -121.00   0.00   1.00    1.00    --  -40.73 -19.00 -60.00  121
  8  \w   -117.00  -8.00   1.00    1.00    --  -40.73 -77.00  90.00  109
  9  \w     29.00 139.00   1.00    2.15    --  106.95 -26.00  37.00  110
 10  \w     74.00 178.00   1.00    2.15    --  106.95  77.00-120.00  104
 11  \w     74.00 178.00   1.00    2.15    --  106.95  77.00 -60.00  104
 12  \w     81.00 178.00   1.00    2.15    --  106.95  45.00  30.00   97
 13  \w   -117.00  -8.00   1.00    1.00    --  -40.73 -77.00 -60.00  109
 14  \w    -69.00  32.00   1.00    1.00    --  -40.73  57.00 120.00  101
 15  \w     74.00 178.00   1.00    2.15    --  106.95  77.00  60.00  104
;
_diffrn_measurement_device 'four-circle diffractometer'
_diffrn_measurement_device_type 'SuperNova, Dual, Cu at zero, AtlasS2'
_diffrn_measurement_method '\w scans'
_diffrn_radiation_type CuK\a
_diffrn_radiation_wavelength 1.54184
_diffrn_reflns_av_R_equivalents 0.0426
_diffrn_reflns_av_unetI/netI 0.0264
_diffrn_reflns_Laue_measured_fraction_full 0.999
_diffrn_reflns_Laue_measured_fraction_max 0.993
_diffrn_reflns_limit_h_max 8
_diffrn_reflns_limit_h_min -9
_diffrn_reflns_limit_k_max 14
_diffrn_reflns_limit_k_min -14
_diffrn_reflns_limit_l_max 29
_diffrn_reflns_limit_l_min -29
_diffrn_reflns_number 20388
_diffrn_reflns_point_group_measured_fraction_full 0.999
_diffrn_reflns_point_group_measured_fraction_max 0.988
_diffrn_reflns_theta_full 67.684
_diffrn_reflns_theta_max 73.620
_diffrn_reflns_theta_min 3.674
_exptl_absorpt_coefficient_mu 1.608
_exptl_absorpt_correction_T_max 1.00000
_exptl_absorpt_correction_T_min 0.72970
_exptl_absorpt_correction_type multi-scan
_exptl_absorpt_process_details
;
CrysAlisPro 1.171.38.43f (Rigaku Oxford Diffraction, 2015)
Empirical absorption correction using spherical harmonics,
 implemented in SCALE3 ABSPACK scaling algorithm.
;
_exptl_crystal_colour 'clear light yellow'
_exptl_crystal_density_diffrn 1.342
_exptl_crystal_description block
_exptl_crystal_F_000 912
_exptl_crystal_size_max 0.15
_exptl_crystal_size_mid 0.12
_exptl_crystal_size_min 0.1
_refine_diff_density_max 0.709
_refine_diff_density_min -0.709
_refine_diff_density_rms 0.076
_refine_ls_abs_structure_details
;
 Flack x determined using 1706 quotients [(I+)-(I-)]/[(I+)+(I-)]
 (Parsons, Flack and Wagner, Acta Cryst. B69 (2013) 249-259).
;
_refine_ls_abs_structure_Flack 0.004(10)
_refine_ls_extinction_method none
_refine_ls_goodness_of_fit_ref 1.082
_refine_ls_hydrogen_treatment constr
_refine_ls_matrix_type full
_refine_ls_number_parameters 321
_refine_ls_number_reflns 4281
_refine_ls_number_restraints 712
_refine_ls_restrained_S_all 1.079
_refine_ls_R_factor_all 0.0509
_refine_ls_R_factor_gt 0.0498
_refine_ls_shift/su_max 0.001
_refine_ls_shift/su_mean 0.000
_refine_ls_structure_factor_coef Fsqd
_refine_ls_weighting_details 'w=1/[\s^2^(Fo^2^)+(0.1000P)^2^+0.6154P] where P=(Fo^2^+2Fc^2^)/3'
_refine_ls_weighting_scheme calc
_refine_ls_wR_factor_gt 0.1408
_refine_ls_wR_factor_ref 0.1434
_reflns_Friedel_coverage 0.730
_reflns_Friedel_fraction_full 1.000
_reflns_Friedel_fraction_max 0.980
_reflns_number_gt 4162
_reflns_number_total 4281
_reflns_threshold_expression 'I > 2\s(I)'
_cod_data_source_file d5sc06233k2.cif
_cod_data_source_block 6_sf
_cod_database_code 1576088
_shelx_shelxl_version_number 2018/3
_shelx_space_group_comment
;
The symmetry employed for this shelxl refinement is uniquely defined
by the following loop, which should always be used as a source of
symmetry information in preference to the above space-group names.
They are only intended as comments.
;
_olex2_refinement_description
;
1. Fixed Uiso
 At 1.2 times of:
  All C(H) groups, All N(H,H) groups
 At 1.5 times of:
  All C(H,H,H) groups, All O(H) groups
2. Restrained distances
 H5C-H9B
 2.5 with sigma of 0.01
 C21-S1 \\sim C21-S2
 with sigma of 0.02
 S1-C23 \\sim S2-C13
 with sigma of 0.04
 S1-C3 \\sim S2-C27
 with sigma of 0.02
 C21-C3 \\sim C21-C27
 with sigma of 0.04
 C21-C11 \\sim C21-C25
 with sigma of 0.02
 C11-C3 \\sim C25-C27
 with sigma of 0.04
 C11-C23 \\sim C25-C13
 with sigma of 0.02
 C23-C3 \\sim C13-C27
 with sigma of 0.02
 C21-C23 \\sim C21-C13
 with sigma of 0.04
3. Uiso/Uaniso restraints and constraints
C21: within 2A with sigma of 0.01 and sigma for terminal atoms of 0.02 within 2A
C1 \\sim C4 \\sim C6 \\sim C8 \\sim C10 \\sim C12 \\sim C14 \\sim C16 \\sim C18
\\sim C20 \\sim C22 \\sim C24 \\sim C26 \\sim C28 \\sim C7 \\sim C15 \\sim C2
\\sim C17 \\sim C9 \\sim C19 \\sim C5 \\sim C21: within 3.8A with sigma of 0.01
and sigma for terminal atoms of 0.02 within 3.8A
C21 \\sim S1 \\sim C11 \\sim C23 \\sim C3 \\sim S2 \\sim C25 \\sim C13 \\sim
C27: within 2A with sigma of 0.01 and sigma for terminal atoms of 0.02 within 2A
Uanis(C21) \\sim Ueq: with sigma of 0.01 and sigma for terminal atoms of 0.02
Uanis(C21) \\sim Ueq, Uanis(S1) \\sim Ueq, Uanis(C11) \\sim Ueq, Uanis(C23)
\\sim Ueq, Uanis(C3) \\sim Ueq, Uanis(S2) \\sim Ueq, Uanis(C25) \\sim Ueq,
Uanis(C13) \\sim Ueq, Uanis(C27) \\sim Ueq: with sigma of 0.001 and sigma for
terminal atoms of 0.002
Uanis(C25) \\sim Ueq: with sigma of 0.01 and sigma for terminal atoms of 0.02
4. Others
 Fixed Sof: S1(0.5) C11(0.75) H11(0.75) C23(0.75) H23(0.75) C3(0.75) H3(0.75)
 S2(0.5) C25(0.25) H25(0.25) C13(0.25) H13(0.25) C27(0.25) H27(0.25)
5.a Rotating group:
 N1(H1A,H1B)
5.b Aromatic/amide H refined with riding coordinates:
 C16(H16), C18(H18), C20(H20), C24(H24), C28(H28), C7(H7), C15(H15), C2(H2),
 C11(H11), C23(H23), C3(H3), C25(H25), C13(H13), C27(H27)
5.c Idealised Me refined as rotating group:
 C9(H9A,H9B,H9C), C19(H19A,H19B,H19C), C5(H5A,H5B,H5C)
5.d Idealised tetrahedral OH refined as rotating group:
 O4(H4)
;
_olex2_submission_special_instructions 'No special instructions were received'
_oxdiff_exptl_absorpt_empirical_details
;
Empirical correction (ABSPACK) includes:
- Absorption correction using spherical harmonics
- Frame scaling
- Detector area scaling
;

loop_
_space_group_symop_operation_xyz
'x, y, z'
'-x+1/2, -y, z+1/2'
'-x, y+1/2, -z+1/2'
'x+1/2, -y+1/2, -z'

loop_
_atom_site_label
_atom_site_type_symbol
_atom_site_fract_x
_atom_site_fract_y
_atom_site_fract_z
_atom_site_U_iso_or_equiv
_atom_site_adp_type
_atom_site_occupancy
_atom_site_site_symmetry_order
_atom_site_calc_flag
_atom_site_refinement_flags_posn
_atom_site_refinement_flags_adp
_atom_site_refinement_flags_occupancy
_atom_site_disorder_assembly
_atom_site_disorder_group
O1 O 0.1281(3) 0.43384(18) 0.62511(8) 0.0266(5) Uani 1 1 d . . . . .
O4 O 0.2100(3) 0.4938(2) 0.42875(9) 0.0303(5) Uani 1 1 d . . . . .
H4 H 0.315924 0.499143 0.435893 0.045 Uiso 1 1 calc R U . . .
O2 O 0.3402(3) 0.4579(2) 0.68406(9) 0.0310(5) Uani 1 1 d . . . . .
O3 O 0.3924(3) 0.3507(2) 0.60802(10) 0.0365(6) Uani 1 1 d . . . . .
N1 N 0.5202(4) 0.4712(2) 0.49215(11) 0.0294(6) Uani 1 1 d . . . . .
H1A H 0.638655 0.471118 0.488091 0.035 Uiso 1 1 d R U . . .
H1B H 0.494087 0.403145 0.507381 0.035 Uiso 1 1 d R U . . .
C1 C 0.1285(4) 0.8669(2) 0.63081(12) 0.0250(6) Uani 1 1 d . U . . .
C4 C 0.4637(4) 0.5657(2) 0.52314(12) 0.0238(6) Uani 1 1 d . U . . .
C6 C 0.3535(4) 0.7588(2) 0.58158(11) 0.0224(6) Uani 1 1 d . U . . .
C8 C 0.2895(4) 0.5704(2) 0.54182(12) 0.0222(6) Uani 1 1 d . U . . .
C10 C 0.2330(4) 0.6676(2) 0.57269(11) 0.0211(6) Uani 1 1 d . U . . .
C12 C 0.3000(4) 0.4089(3) 0.63665(13) 0.0266(6) Uani 1 1 d . U . . .
C14 C 0.1237(4) 0.4474(2) 0.47299(12) 0.0250(6) Uani 1 1 d . U . . .
C16 C 0.5288(4) 0.7504(3) 0.56052(12) 0.0253(6) Uani 1 1 d . U . . .
H16 H 0.608031 0.809725 0.565979 0.030 Uiso 1 1 calc R U . . .
C18 C 0.0588(4) 0.6806(3) 0.59353(12) 0.0252(6) Uani 1 1 d . U . . .
H18 H -0.023459 0.623104 0.587986 0.030 Uiso 1 1 calc R U . . .
C20 C 0.0087(4) 0.7762(3) 0.62172(12) 0.0255(6) Uani 1 1 d . U . . .
H20 H -0.106470 0.781778 0.635203 0.031 Uiso 1 1 calc R U . . .
C22 C 0.0788(4) 0.4142(2) 0.56999(12) 0.0245(6) Uani 1 1 d . U . . .
C24 C 0.2980(4) 0.8562(2) 0.61051(12) 0.0245(6) Uani 1 1 d . U . . .
H24 H 0.378258 0.914849 0.616023 0.029 Uiso 1 1 calc R U . . .
C26 C 0.1643(4) 0.4774(2) 0.52820(12) 0.0230(6) Uani 1 1 d . U . . .
C28 C 0.5821(4) 0.6562(3) 0.53233(12) 0.0249(6) Uani 1 1 d . U . . .
H28 H 0.697595 0.651515 0.519038 0.030 Uiso 1 1 calc R U . . .
C7 C -0.0527(4) 0.3359(2) 0.55949(14) 0.0295(6) Uani 1 1 d . U . . .
H7 H -0.108811 0.297728 0.588337 0.035 Uiso 1 1 calc R U . . .
C15 C -0.0989(4) 0.3160(3) 0.50408(14) 0.0307(7) Uani 1 1 d . U . . .
H15 H -0.191289 0.266620 0.495858 0.037 Uiso 1 1 calc R U . . .
C2 C -0.0088(5) 0.3687(3) 0.46157(14) 0.0290(7) Uani 1 1 d . U . . .
H2 H -0.036715 0.351651 0.424868 0.035 Uiso 1 1 calc R U . . .
C17 C 0.5232(5) 0.4510(3) 0.70639(14) 0.0346(7) Uani 1 1 d . U . . .
C9 C 0.5680(7) 0.3299(4) 0.7204(2) 0.0582(12) Uani 1 1 d . U . . .
H9A H 0.587834 0.288181 0.686760 0.087 Uiso 1 1 calc R U . . .
H9B H 0.471416 0.296475 0.740580 0.087 Uiso 1 1 calc DR U . . .
H9C H 0.673134 0.327984 0.742868 0.087 Uiso 1 1 calc R U . . .
C19 C 0.6507(6) 0.5042(5) 0.66464(19) 0.0566(11) Uani 1 1 d . U . . .
H19A H 0.653727 0.459048 0.631480 0.085 Uiso 1 1 calc R U . . .
H19B H 0.767283 0.507709 0.680537 0.085 Uiso 1 1 calc R U . . .
H19C H 0.611298 0.579227 0.655651 0.085 Uiso 1 1 calc R U . . .
C5 C 0.5112(7) 0.5199(5) 0.7591(2) 0.0616(13) Uani 1 1 d . U . . .
H5A H 0.476565 0.595926 0.750137 0.092 Uiso 1 1 calc R U . . .
H5B H 0.624619 0.520812 0.777141 0.092 Uiso 1 1 calc R U . . .
H5C H 0.424781 0.486770 0.783416 0.092 Uiso 1 1 calc DR U . . .
C21 C 0.0723(4) 0.9679(3) 0.66262(12) 0.0251(6) Uani 1 1 d D U . . .
S1 S -0.0505(3) 0.95194(14) 0.72135(7) 0.0220(4) Uani 0.5 1 d D U P A 1
C11 C 0.0964(14) 1.0714(8) 0.6542(4) 0.070(2) Uani 0.75 1 d D U P A 1
H11 H 0.153883 1.094543 0.621969 0.084 Uiso 0.75 1 calc R U P A 1
C23 C 0.0363(14) 1.1566(7) 0.6940(3) 0.0354(14) Uani 0.75 1 d D U P A 1
H23 H 0.047622 1.234876 0.692327 0.042 Uiso 0.75 1 calc R U P A 1
C3 C -0.0396(10) 1.0925(7) 0.7335(4) 0.0337(15) Uani 0.75 1 d D U P A 1
H3 H -0.084040 1.124142 0.766023 0.040 Uiso 0.75 1 calc R U P A 1
S2 S 0.1320(3) 1.10115(19) 0.64295(9) 0.0393(5) Uani 0.5 1 d D U P A 2
C25 C -0.019(2) 0.9752(13) 0.7122(6) 0.022(3) Uani 0.25 1 d D U P A 2
H25 H -0.048147 0.910994 0.732450 0.026 Uiso 0.25 1 calc R U P A 2
C13 C -0.066(3) 1.088(2) 0.7313(11) 0.033(3) Uani 0.25 1 d D U P A 2
H13 H -0.149824 1.108916 0.757890 0.040 Uiso 0.25 1 calc R U P A 2
C27 C 0.040(5) 1.155(2) 0.7015(10) 0.042(3) Uani 0.25 1 d D U P A 2
H27 H 0.062365 1.229097 0.712439 0.050 Uiso 0.25 1 calc R U P A 2

loop_
_atom_site_aniso_label
_atom_site_aniso_U_11
_atom_site_aniso_U_22
_atom_site_aniso_U_33
_atom_site_aniso_U_23
_atom_site_aniso_U_13
_atom_site_aniso_U_12
O1 0.0251(11) 0.0274(10) 0.0274(10) -0.0014(8) 0.0020(9) -0.0022(9)
O4 0.0344(12) 0.0303(11) 0.0261(10) -0.0024(9) -0.0007(9) 0.0025(10)
O2 0.0301(12) 0.0348(12) 0.0281(10) -0.0073(9) -0.0035(9) 0.0062(10)
O3 0.0394(14) 0.0349(12) 0.0351(12) -0.0094(10) -0.0036(11) 0.0137(11)
N1 0.0270(13) 0.0251(12) 0.0361(13) -0.0056(10) 0.0068(11) 0.0034(11)
C1 0.0279(15) 0.0210(12) 0.0260(13) -0.0017(10) -0.0009(12) 0.0021(12)
C4 0.0242(13) 0.0222(12) 0.0250(12) -0.0004(10) 0.0013(11) 0.0010(11)
C6 0.0239(14) 0.0207(12) 0.0225(11) 0.0019(10) -0.0008(11) -0.0001(11)
C8 0.0226(13) 0.0190(12) 0.0251(12) 0.0002(10) -0.0007(11) 0.0010(11)
C10 0.0221(13) 0.0190(12) 0.0223(11) 0.0008(10) -0.0023(10) -0.0014(11)
C12 0.0285(15) 0.0218(13) 0.0296(13) 0.0019(11) -0.0020(12) 0.0015(12)
C14 0.0256(14) 0.0195(12) 0.0300(13) -0.0007(11) -0.0015(12) 0.0054(11)
C16 0.0238(14) 0.0225(13) 0.0296(13) 0.0014(11) 0.0009(11) -0.0051(12)
C18 0.0226(14) 0.0233(13) 0.0296(13) -0.0022(11) -0.0031(11) -0.0014(11)
C20 0.0207(14) 0.0255(13) 0.0302(13) -0.0018(11) -0.0009(11) 0.0018(11)
C22 0.0227(13) 0.0220(13) 0.0288(13) -0.0018(11) -0.0016(11) 0.0014(11)
C24 0.0275(14) 0.0211(12) 0.0248(12) -0.0002(10) -0.0026(11) -0.0041(11)
C26 0.0211(13) 0.0190(12) 0.0290(13) -0.0022(10) -0.0007(11) 0.0028(10)
C28 0.0197(13) 0.0263(13) 0.0288(13) 0.0018(11) 0.0020(11) 0.0008(11)
C7 0.0254(15) 0.0206(13) 0.0423(16) -0.0002(12) -0.0008(13) 0.0012(12)
C15 0.0261(15) 0.0205(13) 0.0456(17) -0.0059(12) -0.0074(13) -0.0013(11)
C2 0.0296(16) 0.0215(13) 0.0359(15) -0.0074(11) -0.0091(12) 0.0053(12)
C17 0.0318(17) 0.0350(17) 0.0369(16) -0.0015(14) -0.0078(14) 0.0047(14)
C9 0.063(3) 0.043(2) 0.069(3) 0.007(2) -0.028(2) 0.007(2)
C19 0.039(2) 0.071(3) 0.060(2) 0.013(2) -0.012(2) -0.011(2)
C5 0.055(3) 0.073(3) 0.057(2) -0.030(2) -0.025(2) 0.017(2)
C21 0.0254(11) 0.0243(10) 0.0256(10) -0.0011(8) 0.0009(9) -0.0001(9)
S1 0.0284(8) 0.0173(6) 0.0205(6) -0.0025(5) 0.0079(5) 0.0031(6)
C11 0.069(3) 0.070(3) 0.069(3) 0.0002(13) 0.0018(13) -0.0008(13)
C23 0.0363(17) 0.0336(16) 0.0363(18) 0.0007(12) -0.0005(13) 0.0013(11)
C3 0.034(2) 0.0339(17) 0.0331(17) -0.0045(11) 0.0004(13) 0.0002(12)
S2 0.0443(9) 0.0341(8) 0.0397(8) -0.0065(7) -0.0004(7) 0.0026(7)
C25 0.022(3) 0.022(3) 0.022(3) 0.0002(13) 0.0013(13) -0.0006(13)
C13 0.033(3) 0.033(3) 0.033(3) -0.0010(13) 0.0003(14) 0.0000(14)
C27 0.042(3) 0.041(3) 0.042(3) -0.0006(14) -0.0001(14) 0.0005(14)

loop_
_atom_type_symbol
_atom_type_description
_atom_type_scat_dispersion_real
_atom_type_scat_dispersion_imag
_atom_type_scat_source
C C 0.0181 0.0091 'International Tables Vol C Tables 4.2.6.8 and 6.1.1.4'
H H 0.0000 0.0000 'International Tables Vol C Tables 4.2.6.8 and 6.1.1.4'
N N 0.0311 0.0180 'International Tables Vol C Tables 4.2.6.8 and 6.1.1.4'
O O 0.0492 0.0322 'International Tables Vol C Tables 4.2.6.8 and 6.1.1.4'
S S 0.3331 0.5567 'International Tables Vol C Tables 4.2.6.8 and 6.1.1.4'

loop_
_geom_angle_atom_site_label_1
_geom_angle_atom_site_label_2
_geom_angle_atom_site_label_3
_geom_angle
_geom_angle_site_symmetry_1
_geom_angle_site_symmetry_3
_geom_angle_publ_flag
C12 O1 C22 114.3(2) . . ?
C14 O4 H4 109.5 . . ?
C12 O2 C17 120.3(3) . . ?
H1A N1 H1B 105.0 . . ?
C4 N1 H1A 111.1 . . ?
C4 N1 H1B 115.1 . . ?
C20 C1 C21 120.4(3) . . ?
C24 C1 C20 117.9(3) . . ?
C24 C1 C21 121.6(3) . . ?
N1 C4 C28 119.5(3) . . ?
C8 C4 N1 119.3(3) . . ?
C8 C4 C28 121.1(3) . . ?
C16 C6 C10 119.2(3) . . ?
C24 C6 C10 120.2(3) . . ?
C24 C6 C16 120.6(3) . . ?
C4 C8 C10 118.8(3) . . ?
C4 C8 C26 120.0(3) . . ?
C10 C8 C26 121.2(3) . . ?
C6 C10 C8 119.6(3) . . ?
C18 C10 C6 117.2(3) . . ?
C18 C10 C8 123.2(3) . . ?
O2 C12 O1 107.6(3) . . ?
O3 C12 O1 124.3(3) . . ?
O3 C12 O2 128.2(3) . . ?
O4 C14 C26 122.1(3) . . ?
O4 C14 C2 117.2(3) . . ?
C2 C14 C26 120.7(3) . . ?
C6 C16 H16 119.7 . . ?
C28 C16 C6 120.5(3) . . ?
C28 C16 H16 119.7 . . ?
C10 C18 H18 119.3 . . ?
C20 C18 C10 121.4(3) . . ?
C20 C18 H18 119.3 . . ?
C1 C20 H20 119.2 . . ?
C18 C20 C1 121.6(3) . . ?
C18 C20 H20 119.2 . . ?
O1 C22 C26 117.9(3) . . ?
C7 C22 O1 118.5(3) . . ?
C7 C22 C26 123.6(3) . . ?
C1 C24 C6 121.8(3) . . ?
C1 C24 H24 119.1 . . ?
C6 C24 H24 119.1 . . ?
C14 C26 C8 122.2(3) . . ?
C22 C26 C8 121.7(3) . . ?
C22 C26 C14 116.1(3) . . ?
C4 C28 H28 119.6 . . ?
C16 C28 C4 120.7(3) . . ?
C16 C28 H28 119.6 . . ?
C22 C7 H7 121.1 . . ?
C22 C7 C15 117.8(3) . . ?
C15 C7 H7 121.1 . . ?
C7 C15 H15 119.7 . . ?
C2 C15 C7 120.6(3) . . ?
C2 C15 H15 119.7 . . ?
C14 C2 H2 119.7 . . ?
C15 C2 C14 120.7(3) . . ?
C15 C2 H2 119.7 . . ?
O2 C17 C9 110.0(3) . . ?
O2 C17 C19 109.0(3) . . ?
O2 C17 C5 102.6(3) . . ?
C9 C17 C19 113.4(4) . . ?
C5 C17 C9 109.7(4) . . ?
C5 C17 C19 111.6(4) . . ?
C17 C9 H9A 109.5 . . ?
C17 C9 H9B 109.5 . . ?
C17 C9 H9C 109.5 . . ?
H9A C9 H9B 109.5 . . ?
H9A C9 H9C 109.5 . . ?
H9B C9 H9C 109.5 . . ?
C17 C19 H19A 109.5 . . ?
C17 C19 H19B 109.5 . . ?
C17 C19 H19C 109.5 . . ?
H19A C19 H19B 109.5 . . ?
H19A C19 H19C 109.5 . . ?
H19B C19 H19C 109.5 . . ?
C17 C5 H5A 109.5 . . ?
C17 C5 H5B 109.5 . . ?
C17 C5 H5C 109.5 . . ?
H5A C5 H5B 109.5 . . ?
H5A C5 H5C 109.5 . . ?
H5B C5 H5C 109.5 . . ?
C1 C21 S1 119.8(2) . . ?
C1 C21 S2 121.7(2) . . ?
C11 C21 C1 131.5(5) . . ?
C11 C21 S1 108.7(5) . . ?
C25 C21 C1 129.8(7) . . ?
C25 C21 S2 108.3(7) . . ?
C3 S1 C21 90.5(3) . . ?
C21 C11 H11 119.3 . . ?
C21 C11 C23 121.5(8) . . ?
C23 C11 H11 119.3 . . ?
C11 C23 H23 129.0 . . ?
C3 C23 C11 102.0(8) . . ?
C3 C23 H23 129.0 . . ?
S1 C3 H3 121.5 . . ?
C23 C3 S1 116.9(7) . . ?
C23 C3 H3 121.5 . . ?
C27 S2 C21 90.5(9) . . ?
C21 C25 H25 121.5 . . ?
C21 C25 C13 117.0(14) . . ?
C13 C25 H25 121.5 . . ?
C25 C13 H13 128.6 . . ?
C27 C13 C25 103(2) . . ?
C27 C13 H13 128.6 . . ?
S2 C27 H27 120.9 . . ?
C13 C27 S2 118(2) . . ?
C13 C27 H27 120.9 . . ?

loop_
_geom_bond_atom_site_label_1
_geom_bond_atom_site_label_2
_geom_bond_distance
_geom_bond_site_symmetry_2
_geom_bond_publ_flag
O1 C12 1.358(4) . ?
O1 C22 1.397(4) . ?
O4 H4 0.8200 . ?
O4 C14 1.363(4) . ?
O2 C12 1.315(4) . ?
O2 C17 1.483(4) . ?
O3 C12 1.197(4) . ?
N1 H1A 0.8990 . ?
N1 H1B 0.9055 . ?
N1 C4 1.408(4) . ?
C1 C20 1.418(4) . ?
C1 C24 1.375(5) . ?
C1 C21 1.480(4) . ?
C4 C8 1.390(4) . ?
C4 C28 1.411(4) . ?
C6 C10 1.426(4) . ?
C6 C16 1.420(4) . ?
C6 C24 1.409(4) . ?
C8 C10 1.432(4) . ?
C8 C26 1.486(4) . ?
C10 C18 1.415(4) . ?
C14 C26 1.408(4) . ?
C14 C2 1.392(5) . ?
C16 H16 0.9300 . ?
C16 C28 1.365(4) . ?
C18 H18 0.9300 . ?
C18 C20 1.371(4) . ?
C20 H20 0.9300 . ?
C22 C26 1.408(4) . ?
C22 C7 1.380(4) . ?
C24 H24 0.9300 . ?
C28 H28 0.9300 . ?
C7 H7 0.9300 . ?
C7 C15 1.398(5) . ?
C15 H15 0.9300 . ?
C15 C2 1.377(5) . ?
C2 H2 0.9300 . ?
C17 C9 1.509(5) . ?
C17 C19 1.526(6) . ?
C17 C5 1.509(5) . ?
C9 H9A 0.9600 . ?
C9 H9B 0.9600 . ?
C9 H9C 0.9600 . ?
C19 H19A 0.9600 . ?
C19 H19B 0.9600 . ?
C19 H19C 0.9600 . ?
C5 H5A 0.9600 . ?
C5 H5B 0.9600 . ?
C5 H5C 0.9600 . ?
C21 S1 1.700(3) . ?
C21 C11 1.253(10) . ?
C21 S2 1.705(4) . ?
C21 C25 1.377(15) . ?
S1 C3 1.689(8) . ?
C11 H11 0.9300 . ?
C11 C23 1.460(12) . ?
C23 H23 0.9300 . ?
C23 C3 1.344(8) . ?
C3 H3 0.9300 . ?
S2 C27 1.69(2) . ?
C25 H25 0.9300 . ?
C25 C13 1.46(2) . ?
C13 H13 0.9300 . ?
C13 C27 1.33(2) . ?
C27 H27 0.9300 . ?

loop_
_geom_torsion_atom_site_label_1
_geom_torsion_atom_site_label_2
_geom_torsion_atom_site_label_3
_geom_torsion_atom_site_label_4
_geom_torsion
_geom_torsion_site_symmetry_1
_geom_torsion_site_symmetry_2
_geom_torsion_site_symmetry_3
_geom_torsion_site_symmetry_4
_geom_torsion_publ_flag
O1 C22 C26 C8 -6.2(4) . . . . ?
O1 C22 C26 C14 174.0(3) . . . . ?
O1 C22 C7 C15 -179.1(3) . . . . ?
O4 C14 C26 C8 6.9(4) . . . . ?
O4 C14 C26 C22 -173.3(3) . . . . ?
O4 C14 C2 C15 178.3(3) . . . . ?
N1 C4 C8 C10 -179.2(3) . . . . ?
N1 C4 C8 C26 -1.0(4) . . . . ?
N1 C4 C28 C16 177.7(3) . . . . ?
C1 C21 S1 C3 175.1(4) . . . . ?
C1 C21 C11 C23 -176.2(7) . . . . ?
C1 C21 S2 C27 -174.1(13) . . . . ?
C1 C21 C25 C13 -175.7(14) . . . . ?
C4 C8 C10 C6 2.6(4) . . . . ?
C4 C8 C10 C18 -180.0(3) . . . . ?
C4 C8 C26 C14 -59.2(4) . . . . ?
C4 C8 C26 C22 121.0(3) . . . . ?
C6 C10 C18 C20 -0.9(4) . . . . ?
C6 C16 C28 C4 0.6(5) . . . . ?
C8 C4 C28 C16 0.8(4) . . . . ?
C8 C10 C18 C20 -178.3(3) . . . . ?
C10 C6 C16 C28 -0.3(4) . . . . ?
C10 C6 C24 C1 -0.1(4) . . . . ?
C10 C8 C26 C14 118.9(3) . . . . ?
C10 C8 C26 C22 -60.8(4) . . . . ?
C10 C18 C20 C1 0.6(4) . . . . ?
C12 O1 C22 C26 -62.7(3) . . . . ?
C12 O1 C22 C7 118.5(3) . . . . ?
C12 O2 C17 C9 -64.8(4) . . . . ?
C12 O2 C17 C19 60.0(4) . . . . ?
C12 O2 C17 C5 178.5(3) . . . . ?
C16 C6 C10 C8 -1.3(4) . . . . ?
C16 C6 C10 C18 -178.8(3) . . . . ?
C16 C6 C24 C1 179.3(3) . . . . ?
C20 C1 C24 C6 -0.1(4) . . . . ?
C20 C1 C21 S1 42.2(4) . . . . ?
C20 C1 C21 C11 -136.6(7) . . . . ?
C20 C1 C21 S2 -139.4(3) . . . . ?
C20 C1 C21 C25 45.9(10) . . . . ?
C22 O1 C12 O2 163.7(2) . . . . ?
C22 O1 C12 O3 -17.4(4) . . . . ?
C22 C7 C15 C2 3.3(5) . . . . ?
C24 C1 C20 C18 -0.1(4) . . . . ?
C24 C1 C21 S1 -136.0(3) . . . . ?
C24 C1 C21 C11 45.2(8) . . . . ?
C24 C1 C21 S2 42.4(4) . . . . ?
C24 C1 C21 C25 -132.3(10) . . . . ?
C24 C6 C10 C8 178.2(2) . . . . ?
C24 C6 C10 C18 0.6(4) . . . . ?
C24 C6 C16 C28 -179.8(3) . . . . ?
C26 C8 C10 C6 -175.6(3) . . . . ?
C26 C8 C10 C18 1.8(4) . . . . ?
C26 C14 C2 C15 -2.1(5) . . . . ?
C26 C22 C7 C15 2.2(5) . . . . ?
C28 C4 C8 C10 -2.4(4) . . . . ?
C28 C4 C8 C26 175.8(3) . . . . ?
C7 C22 C26 C8 172.5(3) . . . . ?
C7 C22 C26 C14 -7.3(4) . . . . ?
C7 C15 C2 C14 -3.4(5) . . . . ?
C2 C14 C26 C8 -172.7(3) . . . . ?
C2 C14 C26 C22 7.1(4) . . . . ?
C17 O2 C12 O1 -176.8(2) . . . . ?
C17 O2 C12 O3 4.3(5) . . . . ?
C21 C1 C20 C18 -178.4(3) . . . . ?
C21 C1 C24 C6 178.2(3) . . . . ?
C21 S1 C3 C23 6.1(8) . . . . ?
C21 C11 C23 C3 -0.6(13) . . . . ?
C21 S2 C27 C13 -13(3) . . . . ?
C21 C25 C13 C27 -17(3) . . . . ?
S1 C21 C11 C23 4.9(11) . . . . ?
C11 C21 S1 C3 -5.8(6) . . . . ?
C11 C23 C3 S1 -4.3(11) . . . . ?
S2 C21 C25 C13 9.0(18) . . . . ?
C25 C21 S2 C27 1.6(15) . . . . ?
C25 C13 C27 S2 19(4) . . . . ?
